data_2014999
loop_
_publ_author_name
'Yan-Fen Peng'
'Xun-Gao Liu'
'Bao-Zong Li'
'Bao-Long Li'
'Yong Zhang'

_publ_section_title
;
 A novel three-dimensional copper(II) coordination polymer with
 1,4-bis(1,2,4-triazol-1-ylmethyl)benzene and thiocyanate
;
_journal_issue 7
_journal_name_full 'Acta Crystallographica Section C'
_journal_page_first m333
_journal_page_last m336
_journal_paper_doi 10.1107/S0108270105016057
_journal_volume 61
_journal_year 2005
_chemical_formula_iupac '[Cu (NCS)2 (C12 H12 N6)]'
_chemical_formula_moiety 'C14 H12 Cu N8 S2'
_chemical_formula_sum 'C14 H12 Cu N8 S2'
_chemical_formula_weight 420.01
_chemical_name_systematic
;
poly[copper(II)-di-\m~2~-thiocyanato-\m~2~-1,4-bis(1,2,4-triazol-1-
ylmethyl)benzene]
;
_space_group_IT_number 15
_symmetry_cell_setting monoclinic
_symmetry_space_group_name_Hall '-C 2yc'
_symmetry_space_group_name_H-M 'C 1 2/c 1'
_atom_sites_solution_hydrogens geom
_atom_sites_solution_primary direct
_atom_sites_solution_secondary difmap
_cell_angle_alpha 90.00
_cell_angle_beta 103.200(3)
_cell_angle_gamma 90.00
_cell_formula_units_Z 4
_cell_length_a 23.005(3)
_cell_length_b 9.2208(12)
_cell_length_c 7.9222(11)
_cell_measurement_reflns_used 3412
_cell_measurement_temperature 193.15
_cell_measurement_theta_max 27.4835
_cell_measurement_theta_min 3.4067
_cell_volume 1636.1(4)
_computing_cell_refinement CrystalClear
_computing_data_collection 'CrystalClear (Rigaku Corporation, 2000)'
_computing_data_reduction CrystalClear
_computing_molecular_graphics 'SHELXTL (Bruker, 1998)'
_computing_publication_material SHELXTL
_computing_structure_refinement 'SHELXL97 (Sheldrick, 1997)'
_computing_structure_solution 'SHELXS97 (Sheldrick, 1997)'
_diffrn_ambient_temperature 193.15
_diffrn_measured_fraction_theta_full 0.997
_diffrn_measured_fraction_theta_max 0.997
_diffrn_measurement_device_type 'Rigaku Mercury CCD'
_diffrn_measurement_method \w
_diffrn_radiation_monochromator graphite
_diffrn_radiation_source 'fine-focus sealed tube'
_diffrn_radiation_type MoK\a
_diffrn_radiation_wavelength 0.71073
_diffrn_reflns_av_R_equivalents 0.0233
_diffrn_reflns_av_sigmaI/netI 0.0185
_diffrn_reflns_limit_h_max 27
_diffrn_reflns_limit_h_min -29
_diffrn_reflns_limit_k_max 11
_diffrn_reflns_limit_k_min -11
_diffrn_reflns_limit_l_max 10
_diffrn_reflns_limit_l_min -10
_diffrn_reflns_number 8843
_diffrn_reflns_theta_full 27.48
_diffrn_reflns_theta_max 27.48
_diffrn_reflns_theta_min 3.40
_diffrn_standards_decay_% 0
_diffrn_standards_number 0
_exptl_absorpt_coefficient_mu 1.606
_exptl_absorpt_correction_T_max 0.869
_exptl_absorpt_correction_T_min 0.566
_exptl_absorpt_correction_type multi-scan
_exptl_absorpt_process_details '(North <i>et al.</i>, 1968)'
_exptl_crystal_colour Green
_exptl_crystal_density_diffrn 1.705
_exptl_crystal_density_method 'not measured'
_exptl_crystal_description Block
_exptl_crystal_F_000 852
_exptl_crystal_size_max 0.40
_exptl_crystal_size_mid 0.32
_exptl_crystal_size_min 0.09
_refine_diff_density_max 0.394
_refine_diff_density_min -0.381
_refine_ls_extinction_method none
_refine_ls_goodness_of_fit_ref 1.069
_refine_ls_hydrogen_treatment constr
_refine_ls_matrix_type full
_refine_ls_number_parameters 116
_refine_ls_number_reflns 1870
_refine_ls_number_restraints 0
_refine_ls_restrained_S_all 1.069
_refine_ls_R_factor_all 0.0314
_refine_ls_R_factor_gt 0.0295
_refine_ls_shift/su_max 0.000
_refine_ls_shift/su_mean 0.000
_refine_ls_structure_factor_coef Fsqd
_refine_ls_weighting_details 'w=1/[\s^2^(Fo^2^)+(0.0446P)^2^+1.4357P] where P=(Fo^2^+2Fc^2^)/3'
_refine_ls_weighting_scheme calc
_refine_ls_wR_factor_gt 0.0773
_refine_ls_wR_factor_ref 0.0785
_reflns_number_gt 1784
_reflns_number_total 1870
_reflns_threshold_expression I>2\s(I)
_cod_data_source_file ga1092.cif
_cod_data_source_block I
_cod_original_sg_symbol_H-M 'C 2/c'
_cod_database_code 2014999
_cod_database_fobs_code 2014999

loop_
_symmetry_equiv_pos_as_xyz
'x, y, z'
'-x, y, -z+1/2'
'x+1/2, y+1/2, z'
'-x+1/2, y+1/2, -z+1/2'
'-x, -y, -z'
'x, -y, z-1/2'
'-x+1/2, -y+1/2, -z'
'x+1/2, -y+1/2, z-1/2'

loop_
_atom_site_label
_atom_site_fract_x
_atom_site_fract_y
_atom_site_fract_z
_atom_site_U_iso_or_equiv
_atom_site_adp_type
_atom_site_calc_flag
_atom_site_refinement_flags
_atom_site_occupancy
_atom_site_disorder_assembly
_atom_site_disorder_group
_atom_site_type_symbol
Cu1 0.2500 0.2500 0.0000 0.02331(12) Uani d S 1 . . Cu
S1 0.31450(2) 0.71159(6) 0.22614(7) 0.03223(15) Uani d . 1 . . S
N1 0.40289(7) 0.18230(17) 0.38129(19) 0.0245(3) Uani d . 1 . . N
N2 0.40758(8) 0.06144(19) 0.2869(2) 0.0374(4) Uani d . 1 . . N
N3 0.32549(7) 0.18796(16) 0.16601(18) 0.0226(3) Uani d . 1 . . N
N4 0.26537(8) 0.45199(16) 0.0786(2) 0.0295(4) Uani d . 1 . . N
C1 0.35955(9) 0.0705(2) 0.1599(3) 0.0358(5) Uani d . 1 . . C
H1A 0.3497 -0.0004 0.0709 0.043 Uiso calc R 1 . . H
C2 0.35421(10) 0.25522(19) 0.3087(3) 0.0285(4) Uani d . 1 . . C
H2A 0.3416 0.3429 0.3522 0.034 Uiso calc R 1 . . H
C3 0.44843(9) 0.2183(2) 0.5394(2) 0.0298(4) Uani d . 1 . . C
H3A 0.4800 0.1432 0.5599 0.036 Uiso calc R 1 . . H
H3B 0.4298 0.2192 0.6404 0.036 Uiso calc R 1 . . H
C4 0.47586(8) 0.3644(2) 0.5221(2) 0.0241(4) Uani d . 1 . . C
C5 0.44648(8) 0.4907(2) 0.5506(2) 0.0292(4) Uani d . 1 . . C
H5A 0.4097 0.4845 0.5857 0.035 Uiso calc R 1 . . H
C6 0.52969(8) 0.3750(2) 0.4716(2) 0.0287(4) Uani d . 1 . . C
H6A 0.5502 0.2894 0.4523 0.034 Uiso calc R 1 . . H
C7 0.28523(8) 0.56014(19) 0.1396(2) 0.0228(4) Uani d . 1 . . C

loop_
_atom_site_aniso_label
_atom_site_aniso_U_11
_atom_site_aniso_U_22
_atom_site_aniso_U_33
_atom_site_aniso_U_12
_atom_site_aniso_U_13
_atom_site_aniso_U_23
Cu1 0.02710(19) 0.01484(18) 0.02385(19) -0.00095(11) -0.00282(13) -0.00297(10)
S1 0.0361(3) 0.0256(3) 0.0369(3) -0.0113(2) 0.0124(2) -0.0119(2)
N1 0.0256(8) 0.0206(7) 0.0253(8) -0.0039(6) 0.0018(6) 0.0003(6)
N2 0.0338(9) 0.0326(9) 0.0409(10) 0.0064(7) -0.0017(7) -0.0115(7)
N3 0.0254(8) 0.0182(7) 0.0228(7) -0.0018(6) 0.0026(6) -0.0013(6)
N4 0.0369(9) 0.0179(7) 0.0299(8) -0.0017(6) 0.0000(7) -0.0032(6)
C1 0.0360(11) 0.0292(10) 0.0371(10) 0.0050(8) -0.0022(8) -0.0120(8)
C2 0.0335(11) 0.0234(9) 0.0247(10) 0.0032(7) -0.0013(8) -0.0045(7)
C3 0.0290(10) 0.0304(9) 0.0249(9) -0.0066(8) -0.0044(7) 0.0034(8)
C4 0.0234(8) 0.0264(9) 0.0192(8) -0.0047(7) -0.0022(6) -0.0012(6)
C5 0.0223(9) 0.0344(10) 0.0310(9) -0.0052(7) 0.0063(7) -0.0056(8)
C6 0.0231(9) 0.0275(9) 0.0335(10) 0.0003(7) 0.0026(7) -0.0057(7)
C7 0.0233(8) 0.0222(9) 0.0221(8) 0.0018(7) 0.0033(6) 0.0006(6)

loop_
_atom_type_symbol
_atom_type_description
_atom_type_scat_dispersion_real
_atom_type_scat_dispersion_imag
_atom_type_scat_source
C C 0.0033 0.0016 'International Tables Vol C Tables 4.2.6.8 and 6.1.1.4'
H H 0.0000 0.0000 'International Tables Vol C Tables 4.2.6.8 and 6.1.1.4'
N N 0.0061 0.0033 'International Tables Vol C Tables 4.2.6.8 and 6.1.1.4'
Co Co 0.3494 0.9721 'International Tables Vol C Tables 4.2.6.8 and 6.1.1.4'

loop_
_geom_angle_atom_site_label_1
_geom_angle_atom_site_label_2
_geom_angle_atom_site_label_3
_geom_angle_site_symmetry_1
_geom_angle_site_symmetry_3
_geom_angle
_geom_angle_publ_flag
N4 Cu1 N4 7 . 180.00(9) no
N4 Cu1 N3 7 7 89.79(6) no
N4 Cu1 N3 . 7 90.21(6) no
N4 Cu1 N3 7 . 90.21(6) no
N4 Cu1 N3 . . 89.79(6) yes
N3 Cu1 N3 7 . 180.00(13) no
N4 Cu1 S1 7 6_565 87.99(5) yes
N4 Cu1 S1 . 6_565 92.01(5) no
N3 Cu1 S1 7 6_565 89.37(4) yes
N3 Cu1 S1 . 6_565 90.63(4) no
N4 Cu1 S1 7 4_545 92.01(5) no
N4 Cu1 S1 . 4_545 87.99(5) yes
N3 Cu1 S1 7 4_545 90.63(4) no
N3 Cu1 S1 . 4_545 89.37(4) yes
S1 Cu1 S1 6_565 4_545 180.00(3) no
C2 N1 N2 . . 110.10(15) no
C2 N1 C3 . . 128.49(16) no
N2 N1 C3 . . 121.40(16) no
C1 N2 N1 . . 102.14(16) no
C2 N3 C1 . . 103.09(16) no
C2 N3 Cu1 . . 127.84(13) no
C1 N3 Cu1 . . 129.07(13) no
C7 N4 Cu1 . . 166.68(16) yes
N2 C1 N3 . . 114.70(17) no
N2 C1 H1A . . 122.6 no
N3 C1 H1A . . 122.6 no
N1 C2 N3 . . 109.96(16) no
N1 C2 H2A . . 125.0 no
N3 C2 H2A . . 125.0 no
N1 C3 C4 . . 110.77(15) no
N1 C3 H3A . . 109.5 no
C4 C3 H3A . . 109.5 no
N1 C3 H3B . . 109.5 no
C4 C3 H3B . . 109.5 no
H3A C3 H3B . . 108.1 no
C6 C4 C5 . . 119.12(18) no
C6 C4 C3 . . 120.57(18) no
C5 C4 C3 . . 120.28(17) no
C6 C5 C4 5_666 . 120.53(17) no
C6 C5 H5A 5_666 . 119.7 no
C4 C5 H5A . . 119.7 no
C5 C6 C4 5_666 . 120.35(18) no
C5 C6 H6A 5_666 . 119.8 no
C4 C6 H6A . . 119.8 no
N4 C7 S1 . . 178.95(18) yes

loop_
_geom_bond_atom_site_label_1
_geom_bond_atom_site_label_2
_geom_bond_site_symmetry_2
_geom_bond_distance
_geom_bond_publ_flag
Cu1 N4 7 1.9700(15) no
Cu1 N4 . 1.9700(15) yes
Cu1 N3 7 2.0074(15) no
Cu1 N3 . 2.0074(15) yes
Cu1 S1 6_565 2.9163(6) no
Cu1 S1 4_545 2.9163(6) yes
S1 C7 . 1.6317(18) yes
N1 C2 . 1.320(2) no
N1 N2 . 1.360(2) yes
N1 C3 . 1.476(2) yes
N2 C1 . 1.316(3) yes
N3 C2 . 1.326(2) yes
N3 C1 . 1.344(2) no
N4 C7 . 1.156(2) yes
C1 H1A . 0.9500 no
C2 H2A . 0.9500 no
C3 C4 . 1.507(3) no
C3 H3A . 0.9900 no
C3 H3B . 0.9900 no
C4 C6 . 1.389(3) no
C4 C5 . 1.390(3) no
C5 C6 5_666 1.382(3) no
C5 H5A . 0.9500 no
C6 C5 5_666 1.382(3) no
C6 H6A . 0.9500 no

loop_
_geom_torsion_atom_site_label_1
_geom_torsion_atom_site_label_2
_geom_torsion_atom_site_label_3
_geom_torsion_atom_site_label_4
_geom_torsion_site_symmetry_1
_geom_torsion_site_symmetry_4
_geom_torsion
_geom_torsion_publ_flag
C2 N1 N2 C1 . . -0.1(2) no
C3 N1 N2 C1 . . -179.50(17) no
N4 Cu1 N3 C2 7 . -157.20(17) no
N4 Cu1 N3 C2 . . 22.80(17) no
S1 Cu1 N3 C2 6_565 . 114.81(17) no
S1 Cu1 N3 C2 4_545 . -65.19(17) no
N4 Cu1 N3 C1 7 . 23.62(18) no
N4 Cu1 N3 C1 . . -156.38(18) no
S1 Cu1 N3 C1 6_565 . -64.37(17) no
S1 Cu1 N3 C1 4_545 . 115.63(17) no
N3 Cu1 N4 C7 7 . -167.5(7) no
N3 Cu1 N4 C7 . . 12.5(7) no
S1 Cu1 N4 C7 6_565 . -78.1(7) no
S1 Cu1 N4 C7 4_545 . 101.9(7) no
N1 N2 C1 N3 . . 0.7(2) no
C2 N3 C1 N2 . . -0.9(3) no
Cu1 N3 C1 N2 . . 178.45(14) no
N2 N1 C2 N3 . . -0.4(2) no
C3 N1 C2 N3 . . 178.90(17) no
C1 N3 C2 N1 . . 0.7(2) no
Cu1 N3 C2 N1 . . -178.61(12) no
C2 N1 C3 C4 . . -58.3(3) no
N2 N1 C3 C4 . . 120.92(19) no
N1 C3 C4 C6 . . -97.0(2) no
N1 C3 C4 C5 . . 80.8(2) no
C6 C4 C5 C6 . 5_666 0.3(3) no
C3 C4 C5 C6 . 5_666 -177.50(17) no
C5 C4 C6 C5 . 5_666 -0.3(3) no
C3 C4 C6 C5 . 5_666 177.49(17) no
